data_4514045
loop_
_publ_author_name
'Li, Cheng-Peng'
'Liu, Bo-Lan'
'Wang, Lei'
'Liu, Yue'
'Tian, Jia-Yue'
'Liu, Chun-Sen'
'Du, Miao'

_publ_section_title
;
 Tracking the Superefficient Anion Exchange of a Dynamic Porous Material
 Constructed by Ag(I) Nitrate and Tripyridyltriazole via Multistep
 Single-Crystal to Single-Crystal Transformations.
;
_journal_issue 8
_journal_name_full 'ACS applied materials &amp; interfaces'
_journal_page_first 7202
_journal_page_last 7208
_journal_paper_doi 10.1021/acsami.6b16757
_journal_volume 9
_journal_year 2017
_chemical_formula_sum 'C18 H13.5 Ag Mn N6.5 O4'
_chemical_formula_weight 547.66
_chemical_name_systematic
; 
 ? 
;
_space_group_IT_number 14
_symmetry_cell_setting monoclinic
_symmetry_space_group_name_Hall '-P 2yn'
_symmetry_space_group_name_H-M 'P 1 21/n 1'
_atom_sites_solution_hydrogens geom
_atom_sites_solution_primary direct
_atom_sites_solution_secondary difmap
_audit_creation_method SHELXL-97
_cell_angle_alpha 90.00
_cell_angle_beta 103.092(5)
_cell_angle_gamma 90.00
_cell_formula_units_Z 4
_cell_length_a 10.2630(5)
_cell_length_b 14.9415(7)
_cell_length_c 14.3242(8)
_cell_measurement_reflns_used 2927
_cell_measurement_temperature 294(2)
_cell_measurement_theta_max 27.5790
_cell_measurement_theta_min 3.5270
_cell_volume 2139.45(19)
_computing_cell_refinement
;
CrysAlisPro, Agilent Technologies,
Version 1.171.36.32 (release 02-08-2013 CrysAlis171 .NET)
(compiled Aug  2 2013,16:46:58)
;
_computing_data_collection
;
CrysAlisPro, Agilent Technologies,
Version 1.171.36.32 (release 02-08-2013 CrysAlis171 .NET)
(compiled Aug  2 2013,16:46:58)
;
_computing_data_reduction
;
CrysAlisPro, Agilent Technologies,
Version 1.171.36.32 (release 02-08-2013 CrysAlis171 .NET)
(compiled Aug  2 2013,16:46:58)
;
_computing_molecular_graphics 'SHELXTL (Sheldrick, 2008)'
_computing_publication_material 'SHELXTL and PLATON (Spek, 2009)'
_computing_structure_refinement 'SHELXL97 (Sheldrick, 2008)'
_computing_structure_solution 'SHELXS97 (Sheldrick, 2008)'
_diffrn_ambient_temperature 294(2)
_diffrn_measured_fraction_theta_full 0.984
_diffrn_measured_fraction_theta_max 0.984
_diffrn_measurement_device_type 'Xcalibur, Eos, Gemini'
_diffrn_measurement_method '\w scans'
_diffrn_radiation_monochromator graphite
_diffrn_radiation_source 'Enhance (Mo) X-ray Source'
_diffrn_radiation_type MoK\a
_diffrn_radiation_wavelength 0.71073
_diffrn_reflns_av_R_equivalents 0.0380
_diffrn_reflns_av_sigmaI/netI 0.0646
_diffrn_reflns_limit_h_max 11
_diffrn_reflns_limit_h_min -12
_diffrn_reflns_limit_k_max 15
_diffrn_reflns_limit_k_min -17
_diffrn_reflns_limit_l_max 16
_diffrn_reflns_limit_l_min -17
_diffrn_reflns_number 8113
_diffrn_reflns_theta_full 25.00
_diffrn_reflns_theta_max 25.00
_diffrn_reflns_theta_min 2.92
_diffrn_standards_decay_% 0
_diffrn_standards_interval_count 0
_diffrn_standards_interval_time 0
_diffrn_standards_number 0
_exptl_absorpt_coefficient_mu 1.543
_exptl_absorpt_correction_T_max 0.6719
_exptl_absorpt_correction_T_min 0.6299
_exptl_absorpt_correction_type multi-scan
_exptl_absorpt_process_details
;
CrysAlisPro, Agilent Technologies,
Version 1.171.36.32 (release 02-08-2013 CrysAlis171 .NET)
(compiled Aug  2 2013,16:46:58)
Empirical absorption correction using spherical harmonics,
 implemented in SCALE3 ABSPACK scaling algorithm.
;
_exptl_crystal_colour Black
_exptl_crystal_density_diffrn 1.700
_exptl_crystal_density_method 'not measured'
_exptl_crystal_description Block
_exptl_crystal_F_000 1084
_exptl_crystal_size_max 0.33
_exptl_crystal_size_mid 0.30
_exptl_crystal_size_min 0.28
_refine_diff_density_max 1.084
_refine_diff_density_min -1.608
_refine_diff_density_rms 0.164
_refine_ls_extinction_method none
_refine_ls_goodness_of_fit_ref 1.077
_refine_ls_hydrogen_treatment constr
_refine_ls_matrix_type full
_refine_ls_number_parameters 289
_refine_ls_number_reflns 3715
_refine_ls_number_restraints 0
_refine_ls_restrained_S_all 1.077
_refine_ls_R_factor_all 0.1009
_refine_ls_R_factor_gt 0.0737
_refine_ls_shift/su_max 0.001
_refine_ls_shift/su_mean 0.000
_refine_ls_structure_factor_coef Fsqd
_refine_ls_weighting_details 'calc w=1/[\s^2^(Fo^2^)+(0.0921P)^2^+25.5179P] where P=(Fo^2^+2Fc^2^)/3'
_refine_ls_weighting_scheme calc
_refine_ls_wR_factor_gt 0.2140
_refine_ls_wR_factor_ref 0.2310
_reflns_number_gt 2723
_reflns_number_total 3715
_reflns_threshold_expression >2sigma(I)
_cod_data_source_file am6b16757_si_003.cif
_cod_data_source_block 4.MnO4
_cod_depositor_comments
;
The following automatic conversions were performed:

'_symmetry_cell_setting' value 'Monoclinic' changed to 'monoclinic'
according to the built-in table from CIF Core dictionary named
'cif_core.dic' version 2.4.1 from 2010-06-29.

'_exptl_crystal_density_meas' value 'none' was changed to '?' - the
value is perceived as not measured.

Automatic conversion script
Id: cif_fix_values 4624 2016-04-14 12:54:50Z antanas 

 Adding full bibliography for 4514042--4514046.cif.
;
_cod_original_sg_symbol_H-M P2(1)/n
_cod_original_formula_sum 'C18 H13.50 Ag Mn N6.50 O4'
_cod_database_code 4514045

loop_
_symmetry_equiv_pos_as_xyz
'x, y, z'
'-x+1/2, y+1/2, -z+1/2'
'-x, -y, -z'
'x-1/2, -y-1/2, z-1/2'

loop_
_atom_site_label
_atom_site_type_symbol
_atom_site_fract_x
_atom_site_fract_y
_atom_site_fract_z
_atom_site_U_iso_or_equiv
_atom_site_adp_type
_atom_site_occupancy
_atom_site_symmetry_multiplicity
_atom_site_calc_flag
_atom_site_refinement_flags
_atom_site_disorder_assembly
_atom_site_disorder_group
Ag1 Ag 0.55565(8) 0.01366(5) -0.09709(6) 0.0400(3) Uani 1 1 d . . .
Mn1 Mn 0.2939(2) 0.99803(14) 0.63667(15) 0.0655(6) Uani 1 1 d . . .
O4 O 0.1704(12) 0.9561(10) 0.5699(9) 0.118(4) Uani 1 1 d . . .
O5 O 0.3910(11) 0.9400(9) 0.7118(10) 0.114(4) Uani 1 1 d . . .
O6 O 0.2127(17) 1.0532(12) 0.7114(10) 0.154(7) Uani 1 1 d . . .
O7 O 0.3644(10) 1.0734(7) 0.5909(7) 0.082(3) Uani 1 1 d . . .
C1 C 0.3688(10) 0.1940(7) 0.0755(8) 0.045(3) Uani 1 1 d . . .
H1A H 0.2858 0.1687 0.0751 0.054 Uiso 1 1 calc R . .
C2 C 0.3750(12) 0.2844(8) 0.0624(9) 0.058(3) Uani 1 1 d . . .
H2A H 0.2979 0.3191 0.0531 0.070 Uiso 1 1 calc R . .
C3 C 0.4973(12) 0.3236(7) 0.0630(9) 0.056(3) Uani 1 1 d . . .
H3A H 0.5039 0.3850 0.0542 0.067 Uiso 1 1 calc R . .
C4 C 0.6092(11) 0.2698(7) 0.0768(7) 0.046(3) Uani 1 1 d . . .
H4A H 0.6926 0.2943 0.0771 0.055 Uiso 1 1 calc R . .
C5 C 0.5958(9) 0.1782(6) 0.0904(7) 0.033(2) Uani 1 1 d . . .
C6 C 0.7086(9) 0.1161(6) 0.1036(6) 0.031(2) Uani 1 1 d . . .
C7 C 0.8596(10) 0.3147(7) 0.3386(7) 0.039(2) Uani 1 1 d . . .
H7A H 0.8094 0.3407 0.3779 0.047 Uiso 1 1 calc R . .
C8 C 0.8099(9) 0.2375(6) 0.2863(7) 0.034(2) Uani 1 1 d . . .
H8A H 0.7315 0.2102 0.2939 0.040 Uiso 1 1 calc R . .
C9 C 0.8804(9) 0.2036(6) 0.2237(6) 0.031(2) Uani 1 1 d . . .
C10 C 1.0003(10) 0.2423(7) 0.2193(8) 0.044(3) Uani 1 1 d . . .
H10A H 1.0508 0.2197 0.1783 0.053 Uiso 1 1 calc R . .
C11 C 1.0436(11) 0.3142(7) 0.2761(9) 0.047(3) Uani 1 1 d . . .
H11A H 1.1263 0.3387 0.2742 0.057 Uiso 1 1 calc R . .
C12 C 0.9030(9) 0.0538(6) 0.1496(7) 0.031(2) Uani 1 1 d . . .
C13 C 1.1380(10) 0.0150(7) 0.1530(7) 0.038(2) Uani 1 1 d . . .
H13A H 1.1118 0.0112 0.0866 0.045 Uiso 1 1 calc R . .
C14 C 1.0415(9) 0.0350(6) 0.2028(7) 0.032(2) Uani 1 1 d . . .
C15 C 1.0793(11) 0.0388(7) 0.3027(7) 0.042(2) Uani 1 1 d . . .
H15A H 1.0170 0.0504 0.3393 0.051 Uiso 1 1 calc R . .
C16 C 1.2110(11) 0.0247(9) 0.3449(8) 0.052(3) Uani 1 1 d . . .
H16A H 1.2402 0.0272 0.4112 0.063 Uiso 1 1 calc R . .
C17 C 1.3004(10) 0.0069(8) 0.2887(8) 0.052(3) Uani 1 1 d . . .
H17A H 1.3898 -0.0013 0.3191 0.062 Uiso 1 1 calc R . .
C18 C 0.054(3) 0.764(3) 0.174(2) 0.108(14) Uani 0.50 1 d P . .
H18A H 0.0779 0.7020 0.1846 0.162 Uiso 0.50 1 calc PR . .
H18B H -0.0309 0.7746 0.1889 0.162 Uiso 0.50 1 calc PR . .
H18C H 0.1210 0.8005 0.2143 0.162 Uiso 0.50 1 calc PR . .
C19 C 0.047(3) 0.7854(18) 0.078(2) 0.068(8) Uani 0.50 1 d P . .
N1 N 0.7064(8) 0.0410(5) 0.0562(6) 0.0351(18) Uani 1 1 d . . .
N2 N 0.8307(8) 0.0009(5) 0.0859(6) 0.0382(19) Uani 1 1 d . . .
N3 N 0.8312(7) 0.1274(5) 0.1641(5) 0.0306(17) Uani 1 1 d . . .
N4 N 0.9749(8) 0.3516(5) 0.3341(6) 0.040(2) Uani 1 1 d . . .
N5 N 0.4759(8) 0.1397(5) 0.0890(6) 0.0350(18) Uani 1 1 d . . .
N6 N 1.2669(9) 0.0007(6) 0.1941(7) 0.048(2) Uani 1 1 d . . .
N8 N 0.033(4) 0.8092(18) 0.013(2) 0.122(13) Uani 0.50 1 d P . .

loop_
_atom_site_aniso_label
_atom_site_aniso_U_11
_atom_site_aniso_U_22
_atom_site_aniso_U_33
_atom_site_aniso_U_23
_atom_site_aniso_U_13
_atom_site_aniso_U_12
Ag1 0.0386(5) 0.0327(5) 0.0454(5) 0.0041(3) 0.0028(3) 0.0015(3)
Mn1 0.0548(12) 0.0633(13) 0.0653(13) 0.0212(10) -0.0135(10) -0.0203(9)
O4 0.091(8) 0.152(12) 0.102(9) -0.035(9) 0.003(7) -0.046(8)
O5 0.084(8) 0.118(10) 0.128(10) 0.065(8) 0.003(7) 0.002(7)
O6 0.180(15) 0.197(16) 0.103(10) -0.065(11) 0.071(11) -0.073(13)
O7 0.084(7) 0.075(7) 0.087(7) 0.019(5) 0.018(6) -0.023(6)
C1 0.032(5) 0.044(6) 0.058(7) 0.000(5) 0.006(5) 0.012(5)
C2 0.048(7) 0.042(7) 0.075(8) 0.005(6) -0.005(6) 0.028(6)
C3 0.063(8) 0.025(5) 0.065(8) 0.001(5) -0.018(6) 0.016(5)
C4 0.045(6) 0.036(6) 0.047(6) 0.003(5) -0.009(5) -0.005(5)
C5 0.037(5) 0.027(5) 0.033(5) 0.000(4) 0.001(4) 0.001(4)
C6 0.033(5) 0.024(5) 0.033(5) 0.002(4) 0.002(4) 0.000(4)
C7 0.042(6) 0.035(5) 0.039(6) -0.001(4) 0.009(4) 0.004(5)
C8 0.032(5) 0.032(5) 0.035(5) -0.006(4) 0.004(4) -0.008(4)
C9 0.032(5) 0.030(5) 0.025(5) -0.005(4) -0.004(4) 0.002(4)
C10 0.040(6) 0.039(6) 0.059(7) -0.013(5) 0.022(5) -0.010(5)
C11 0.039(6) 0.035(6) 0.069(7) -0.013(5) 0.014(5) -0.012(5)
C12 0.029(5) 0.024(5) 0.040(5) 0.004(4) 0.005(4) 0.003(4)
C13 0.036(5) 0.045(6) 0.033(5) -0.004(4) 0.010(4) 0.006(4)
C14 0.031(5) 0.029(5) 0.038(5) 0.001(4) 0.009(4) 0.001(4)
C15 0.044(6) 0.056(7) 0.028(5) 0.000(5) 0.010(4) -0.001(5)
C16 0.037(6) 0.081(9) 0.036(6) 0.003(6) 0.001(5) 0.009(6)
C17 0.026(5) 0.075(8) 0.048(7) -0.001(6) -0.005(5) 0.012(5)
C18 0.09(2) 0.16(3) 0.066(19) 0.03(2) 0.010(17) -0.08(2)
C19 0.10(2) 0.061(17) 0.053(16) 0.015(13) 0.030(15) -0.016(15)
N1 0.037(4) 0.031(4) 0.035(4) -0.005(3) 0.000(3) 0.006(4)
N2 0.037(4) 0.037(5) 0.036(5) -0.004(4) -0.003(4) 0.006(4)
N3 0.033(4) 0.030(4) 0.027(4) -0.004(3) 0.004(3) -0.001(3)
N4 0.040(5) 0.032(5) 0.044(5) -0.004(4) 0.001(4) -0.004(4)
N5 0.031(4) 0.034(4) 0.039(5) -0.002(3) 0.006(3) 0.002(3)
N6 0.033(5) 0.060(6) 0.047(6) -0.004(4) 0.003(4) 0.006(4)
N8 0.25(4) 0.059(16) 0.073(19) -0.017(15) 0.08(2) 0.01(2)

loop_
_atom_type_symbol
_atom_type_description
_atom_type_scat_dispersion_real
_atom_type_scat_dispersion_imag
_atom_type_scat_source
C C 0.0033 0.0016 'International Tables Vol C Tables 4.2.6.8 and 6.1.1.4'
H H 0.0000 0.0000 'International Tables Vol C Tables 4.2.6.8 and 6.1.1.4'
N N 0.0061 0.0033 'International Tables Vol C Tables 4.2.6.8 and 6.1.1.4'
O O 0.0106 0.0060 'International Tables Vol C Tables 4.2.6.8 and 6.1.1.4'
Mn Mn 0.3368 0.7283 'International Tables Vol C Tables 4.2.6.8 and 6.1.1.4'
Ag Ag -0.8971 1.1015 'International Tables Vol C Tables 4.2.6.8 and 6.1.1.4'

loop_
_geom_angle_atom_site_label_1
_geom_angle_atom_site_label_2
_geom_angle_atom_site_label_3
_geom_angle
_geom_angle_site_symmetry_1
_geom_angle_site_symmetry_3
N4 Ag1 N5 147.2(3) 4_565 3_655
N4 Ag1 N1 109.5(3) 4_565 .
N5 Ag1 N1 100.9(3) 3_655 .
N4 Ag1 N6 94.2(3) 4_565 3_755
N5 Ag1 N6 94.0(3) 3_655 3_755
N1 Ag1 N6 96.9(3) . 3_755
N4 Ag1 Ag1 108.2(2) 4_565 3_655
N5 Ag1 Ag1 75.8(2) 3_655 3_655
N1 Ag1 Ag1 61.5(2) . 3_655
N6 Ag1 Ag1 152.8(2) 3_755 3_655
O4 Mn1 O5 120.8(8) . .
O4 Mn1 O7 115.3(7) . .
O5 Mn1 O7 114.1(6) . .
O4 Mn1 O6 97.8(8) . .
O5 Mn1 O6 99.3(9) . .
O7 Mn1 O6 104.7(7) . .
N5 C1 C2 123.7(10) . .
N5 C1 H1A 118.2 . .
C2 C1 H1A 118.2 . .
C1 C2 C3 119.2(10) . .
C1 C2 H2A 120.4 . .
C3 C2 H2A 120.4 . .
C4 C3 C2 118.6(10) . .
C4 C3 H3A 120.7 . .
C2 C3 H3A 120.7 . .
C3 C4 C5 119.2(10) . .
C3 C4 H4A 120.4 . .
C5 C4 H4A 120.4 . .
N5 C5 C4 122.2(9) . .
N5 C5 C6 115.0(8) . .
C4 C5 C6 122.7(9) . .
N1 C6 N3 109.9(8) . .
N1 C6 C5 123.8(8) . .
N3 C6 C5 126.3(8) . .
N4 C7 C8 122.5(9) . .
N4 C7 H7A 118.8 . .
C8 C7 H7A 118.8 . .
C9 C8 C7 118.0(9) . .
C9 C8 H8A 121.0 . .
C7 C8 H8A 121.0 . .
C8 C9 C10 119.1(8) . .
C8 C9 N3 120.8(8) . .
C10 C9 N3 120.1(8) . .
C11 C10 C9 118.7(10) . .
C11 C10 H10A 120.7 . .
C9 C10 H10A 120.7 . .
N4 C11 C10 123.9(10) . .
N4 C11 H11A 118.0 . .
C10 C11 H11A 118.0 . .
N2 C12 N3 110.7(8) . .
N2 C12 C14 125.0(8) . .
N3 C12 C14 124.3(8) . .
N6 C13 C14 124.2(10) . .
N6 C13 H13A 117.9 . .
C14 C13 H13A 117.9 . .
C13 C14 C15 118.3(9) . .
C13 C14 C12 119.6(9) . .
C15 C14 C12 122.0(9) . .
C16 C15 C14 117.7(10) . .
C16 C15 H15A 121.2 . .
C14 C15 H15A 121.2 . .
C15 C16 C17 119.7(10) . .
C15 C16 H16A 120.2 . .
C17 C16 H16A 120.2 . .
N6 C17 C16 124.0(10) . .
N6 C17 H17A 118.0 . .
C16 C17 H17A 118.0 . .
C19 C18 H18A 109.5 . .
C19 C18 H18B 109.5 . .
H18A C18 H18B 109.5 . .
C19 C18 H18C 109.5 . .
H18A C18 H18C 109.5 . .
H18B C18 H18C 109.5 . .
N8 C19 C18 170(4) . .
C6 N1 N2 107.8(7) . .
C6 N1 Ag1 123.2(6) . .
N2 N1 Ag1 124.1(6) . .
C12 N2 N1 106.9(7) . .
C12 N3 C6 104.8(7) . .
C12 N3 C9 126.6(7) . .
C6 N3 C9 128.4(7) . .
C7 N4 C11 117.6(9) . .
C7 N4 Ag1 125.5(7) . 4_666
C11 N4 Ag1 116.3(6) . 4_666
C1 N5 C5 117.1(8) . .
C1 N5 Ag1 119.0(7) . 3_655
C5 N5 Ag1 123.7(6) . 3_655
C17 N6 C13 116.2(9) . .
C17 N6 Ag1 120.9(7) . 3_755
C13 N6 Ag1 122.3(7) . 3_755

loop_
_geom_bond_atom_site_label_1
_geom_bond_atom_site_label_2
_geom_bond_distance
_geom_bond_site_symmetry_2
Ag1 N4 2.311(8) 4_565
Ag1 N5 2.320(8) 3_655
Ag1 N1 2.418(8) .
Ag1 N6 2.538(9) 3_755
Ag1 Ag1 3.2629(16) 3_655
Mn1 O4 1.538(11) .
Mn1 O5 1.554(11) .
Mn1 O7 1.561(9) .
Mn1 O6 1.710(15) .
C1 N5 1.345(12) .
C1 C2 1.367(16) .
C1 H1A 0.9300 .
C2 C3 1.384(17) .
C2 H2A 0.9300 .
C3 C4 1.380(15) .
C3 H3A 0.9300 .
C4 C5 1.394(14) .
C4 H4A 0.9300 .
C5 N5 1.355(12) .
C5 C6 1.462(13) .
C6 N1 1.308(11) .
C6 N3 1.367(11) .
C7 N4 1.320(13) .
C7 C8 1.408(13) .
C7 H7A 0.9300 .
C8 C9 1.370(13) .
C8 H8A 0.9300 .
C9 C10 1.373(13) .
C9 N3 1.444(11) .
C10 C11 1.361(14) .
C10 H10A 0.9300 .
C11 N4 1.328(13) .
C11 H11A 0.9300 .
C12 N2 1.304(12) .
C12 N3 1.365(11) .
C12 C14 1.480(13) .
C13 N6 1.338(13) .
C13 C14 1.377(13) .
C13 H13A 0.9300 .
C14 C15 1.397(14) .
C15 C16 1.366(15) .
C15 H15A 0.9300 .
C16 C17 1.376(16) .
C16 H16A 0.9300 .
C17 N6 1.324(14) .
C17 H17A 0.9300 .
C18 C19 1.39(4) .
C18 H18A 0.9600 .
C18 H18B 0.9600 .
C18 H18C 0.9600 .
C19 N8 0.98(3) .
N1 N2 1.386(11) .
N4 Ag1 2.311(8) 4_666
N5 Ag1 2.320(8) 3_655
N6 Ag1 2.538(9) 3_755

loop_
_geom_torsion_atom_site_label_1
_geom_torsion_atom_site_label_2
_geom_torsion_atom_site_label_3
_geom_torsion_atom_site_label_4
_geom_torsion
_geom_torsion_site_symmetry_1
_geom_torsion_site_symmetry_2
_geom_torsion_site_symmetry_3
_geom_torsion_site_symmetry_4
N5 C1 C2 C3 -0.2(19) . . . .
C1 C2 C3 C4 0.0(18) . . . .
C2 C3 C4 C5 -0.5(17) . . . .
C3 C4 C5 N5 1.0(16) . . . .
C3 C4 C5 C6 178.7(10) . . . .
N5 C5 C6 N1 46.7(13) . . . .
C4 C5 C6 N1 -131.1(11) . . . .
N5 C5 C6 N3 -134.7(9) . . . .
C4 C5 C6 N3 47.5(14) . . . .
N4 C7 C8 C9 -4.5(14) . . . .
C7 C8 C9 C10 4.3(14) . . . .
C7 C8 C9 N3 -176.7(8) . . . .
C8 C9 C10 C11 -1.2(15) . . . .
N3 C9 C10 C11 179.8(9) . . . .
C9 C10 C11 N4 -2.1(18) . . . .
N6 C13 C14 C15 -1.5(16) . . . .
N6 C13 C14 C12 177.1(9) . . . .
N2 C12 C14 C13 54.3(14) . . . .
N3 C12 C14 C13 -128.9(10) . . . .
N2 C12 C14 C15 -127.2(11) . . . .
N3 C12 C14 C15 49.7(14) . . . .
C13 C14 C15 C16 1.8(16) . . . .
C12 C14 C15 C16 -176.8(10) . . . .
C14 C15 C16 C17 -0.5(18) . . . .
C15 C16 C17 N6 -1(2) . . . .
N3 C6 N1 N2 0.0(10) . . . .
C5 C6 N1 N2 178.8(9) . . . .
N3 C6 N1 Ag1 -156.0(6) . . . .
C5 C6 N1 Ag1 22.8(13) . . . .
N4 Ag1 N1 C6 18.8(8) 4_565 . . .
N5 Ag1 N1 C6 -148.9(8) 3_655 . . .
N6 Ag1 N1 C6 115.7(8) 3_755 . . .
Ag1 Ag1 N1 C6 -81.8(7) 3_655 . . .
N4 Ag1 N1 N2 -133.4(7) 4_565 . . .
N5 Ag1 N1 N2 59.0(7) 3_655 . . .
N6 Ag1 N1 N2 -36.4(7) 3_755 . . .
Ag1 Ag1 N1 N2 126.1(7) 3_655 . . .
N3 C12 N2 N1 0.4(11) . . . .
C14 C12 N2 N1 177.6(9) . . . .
C6 N1 N2 C12 -0.2(11) . . . .
Ag1 N1 N2 C12 155.5(6) . . . .
N2 C12 N3 C6 -0.4(10) . . . .
C14 C12 N3 C6 -177.6(9) . . . .
N2 C12 N3 C9 -174.9(8) . . . .
C14 C12 N3 C9 7.8(14) . . . .
N1 C6 N3 C12 0.2(10) . . . .
C5 C6 N3 C12 -178.5(9) . . . .
N1 C6 N3 C9 174.7(9) . . . .
C5 C6 N3 C9 -4.1(15) . . . .
C8 C9 N3 C12 -133.5(10) . . . .
C10 C9 N3 C12 45.4(13) . . . .
C8 C9 N3 C6 53.2(13) . . . .
C10 C9 N3 C6 -127.8(11) . . . .
C8 C7 N4 C11 1.3(15) . . . .
C8 C7 N4 Ag1 172.8(7) . . . 4_666
C10 C11 N4 C7 2.1(17) . . . .
C10 C11 N4 Ag1 -170.2(9) . . . 4_666
C2 C1 N5 C5 0.7(16) . . . .
C2 C1 N5 Ag1 -174.8(9) . . . 3_655
C4 C5 N5 C1 -1.1(14) . . . .
C6 C5 N5 C1 -179.0(9) . . . .
C4 C5 N5 Ag1 174.1(7) . . . 3_655
C6 C5 N5 Ag1 -3.7(11) . . . 3_655
C16 C17 N6 C13 1.5(18) . . . .
C16 C17 N6 Ag1 172.5(10) . . . 3_755
C14 C13 N6 C17 -0.2(16) . . . .
C14 C13 N6 Ag1 -171.0(7) . . . 3_755
